data_2022768
loop_
_publ_author_name
'Radhakrishnan, Rengaraj'
'Mustaphi, Nour El Hoda'
'Sebbar, Nada Kheira'
'Mague, Joel T.'
'Thiruvalluvar, Aravazhi Amalan'

_publ_section_title
;
 Synthesis, crystal structure and Hirshfeld surface analysis of
 (<i>E</i>)-benzo[<i>d</i>][1,3]dioxole-5-carbaldehyde oxime.
;
_journal_coeditor_code HB8064
_journal_issue 'Pt 6'
_journal_name_full 'Acta crystallographica. Section E, Crystallographic communications'
_journal_page_first 545
_journal_page_last 548
_journal_paper_doi 10.1107/S2056989023004139
_journal_volume 79
_journal_year 2023
_chemical_formula_iupac 'C8 H7 N O3'
_chemical_formula_moiety 'C8 H7 N O3'
_chemical_formula_sum 'C8 H7 N O3'
_chemical_formula_weight 165.15
_chemical_name_systematic
;
(<i>E</i>)-Benzo[<i>d</i>][1,3]dioxole-5-carbaldehyde oxime
;
_space_group_crystal_system monoclinic
_space_group_IT_number 14
_space_group_name_Hall '-P 2yn'
_space_group_name_H-M_alt 'P 1 21/n 1'
_atom_sites_solution_hydrogens mixed
_atom_sites_solution_primary dual
_atom_sites_solution_secondary difmap
_audit_creation_method SHELXL-2018/3
_cell_angle_alpha 90
_cell_angle_beta 117.238(3)
_cell_angle_gamma 90
_cell_formula_units_Z 8
_cell_length_a 6.8724(14)
_cell_length_b 33.502(7)
_cell_length_c 7.3449(15)
_cell_measurement_reflns_used 6661
_cell_measurement_temperature 150(2)
_cell_measurement_theta_max 28.126
_cell_measurement_theta_min 2.432
_cell_volume 1503.6(5)
_computing_cell_refinement
;
<i>SAINT</i> (Bruker, 2016)
;
_computing_data_collection
;
<i>APEX3</i> (Bruker, 2016)
;
_computing_data_reduction
;
<i>SAINT</i> (Bruker, 2016)
;
_computing_molecular_graphics
;
<i>DIAMOND</i> (Brandenburg & Putz, 2012), PLATON (Spek, 2020)
;
_computing_publication_material
;
<i>SHELXL2018/3</i> (Sheldrick, 2015b), PLATON (Spek, 2020) and
publCIF (Westrip, 2010)
;
_computing_structure_refinement
;
<i>SHELXL2018/3</i> (Sheldrick, 2015<i>b</i>)
;
_computing_structure_solution
;
<i>SHELXT</i> (Sheldrick, 2015<i>a</i>)
;
_diffrn_ambient_temperature 150(2)
_diffrn_detector_area_resol_mean 8.3333
_diffrn_measured_fraction_theta_full 0.999
_diffrn_measured_fraction_theta_max 0.997
_diffrn_measurement_device_type 'Bruker SMART APEX CCD'
_diffrn_measurement_method '\f and \w scans'
_diffrn_radiation_monochromator graphite
_diffrn_radiation_type MoK\a
_diffrn_radiation_wavelength 0.71073
_diffrn_reflns_av_R_equivalents 0.0479
_diffrn_reflns_av_unetI/netI 0.0473
_diffrn_reflns_limit_h_max 9
_diffrn_reflns_limit_h_min -9
_diffrn_reflns_limit_k_max 43
_diffrn_reflns_limit_k_min -45
_diffrn_reflns_limit_l_max 9
_diffrn_reflns_limit_l_min -9
_diffrn_reflns_number 28032
_diffrn_reflns_theta_full 28.650
_diffrn_reflns_theta_max 28.677
_diffrn_reflns_theta_min 2.432
_diffrn_source 'fine-focus sealed tube'
_exptl_absorpt_coefficient_mu 0.114
_exptl_absorpt_correction_T_max 0.99
_exptl_absorpt_correction_T_min 0.82
_exptl_absorpt_correction_type multi-scan
_exptl_absorpt_process_details
;
(<i>SADABS</i>; Krause <i>et al.</i>, 2015)
;
_exptl_crystal_colour colourless
_exptl_crystal_density_diffrn 1.459
_exptl_crystal_density_method 'not measured'
_exptl_crystal_description plate
_exptl_crystal_F_000 688
_exptl_crystal_size_max 0.355
_exptl_crystal_size_mid 0.166
_exptl_crystal_size_min 0.097
_refine_diff_density_max 0.310
_refine_diff_density_min -0.193
_refine_ls_extinction_method none
_refine_ls_goodness_of_fit_ref 1.047
_refine_ls_hydrogen_treatment constr
_refine_ls_matrix_type full
_refine_ls_number_parameters 217
_refine_ls_number_reflns 3858
_refine_ls_number_restraints 0
_refine_ls_restrained_S_all 1.047
_refine_ls_R_factor_all 0.0659
_refine_ls_R_factor_gt 0.0458
_refine_ls_shift/su_max 0.000
_refine_ls_shift/su_mean 0.000
_refine_ls_structure_factor_coef Fsqd
_refine_ls_weighting_details 'w=1/[\s^2^(Fo^2^)+(0.0621P)^2^+0.2227P] where P=(Fo^2^+2Fc^2^)/3'
_refine_ls_weighting_scheme calc
_refine_ls_wR_factor_gt 0.1178
_refine_ls_wR_factor_ref 0.1265
_reflns_number_gt 2836
_reflns_number_total 3858
_reflns_threshold_expression 'I > 2\s(I)'
_cod_data_source_file hb8064sup1.cif
_cod_data_source_block I
_cod_depositor_comments 'Adding full bibliography for 2022768.cif.'
_cod_original_sg_symbol_H-M 'P 21/n'
_cod_database_code 2022768
_cod_database_fobs_code 2022768
_shelx_space_group_comment
;
The symmetry employed for this shelxl refinement is uniquely defined
by the following loop, which should always be used as a source of
symmetry information in preference to the above space-group names.
They are only intended as comments.
;
_shelx_estimated_absorpt_t_min 0.961
_shelx_estimated_absorpt_t_max 0.989

loop_
_space_group_symop_operation_xyz
'x, y, z'
'-x+1/2, y+1/2, -z+1/2'
'-x, -y, -z'
'x-1/2, -y-1/2, z-1/2'

loop_
_atom_site_type_symbol
_atom_site_label
_atom_site_fract_x
_atom_site_fract_y
_atom_site_fract_z
_atom_site_U_iso_or_equiv
_atom_site_adp_type
_atom_site_calc_flag
_atom_site_occupancy
_atom_site_disorder_assembly
_atom_site_disorder_group
O O1 0.21075(18) 0.58110(3) 0.12890(17) 0.0385(3) Uani d 1 . .
O O2 0.50131(18) 0.54433(3) 0.13879(17) 0.0377(3) Uani d 1 . .
O O3 0.40957(17) 0.36128(3) 0.45505(17) 0.0377(3) Uani d 1 . .
H H3A 0.516808 0.349351 0.445154 0.057 Uiso d 1 . .
N N1 0.43129(18) 0.40031(3) 0.39281(18) 0.0287(3) Uani d 1 . .
C C1 0.2551(2) 0.46413(4) 0.30915(19) 0.0254(3) Uani d 1 . .
C C2 0.0814(2) 0.48668(4) 0.3030(2) 0.0290(3) Uani d 1 . .
H H2 -0.020388 0.474321 0.339202 0.035 Uiso calc 1 . .
C C3 0.0524(2) 0.52685(4) 0.2452(2) 0.0316(3) Uani d 1 . .
H H3 -0.065828 0.542093 0.241589 0.038 Uiso calc 1 . .
C C4 0.2043(2) 0.54306(4) 0.1939(2) 0.0280(3) Uani d 1 . .
C C5 0.3775(2) 0.52084(4) 0.1994(2) 0.0262(3) Uani d 1 . .
C C6 0.4081(2) 0.48172(4) 0.25517(19) 0.0252(3) Uani d 1 . .
H H6 0.527136 0.466906 0.257669 0.030 Uiso calc 1 . .
C C7 0.4031(3) 0.58311(4) 0.0990(3) 0.0379(4) Uani d 1 . .
H H7A 0.363159 0.591287 -0.043339 0.045 Uiso calc 1 . .
H H7B 0.507199 0.602939 0.193416 0.045 Uiso calc 1 . .
C C8 0.2711(2) 0.42252(4) 0.3722(2) 0.0285(3) Uani d 1 . .
H H8 0.159251 0.411565 0.398925 0.034 Uiso calc 1 . .
O O4 0.79029(19) 0.15551(3) 0.4126(2) 0.0489(3) Uani d 1 . .
O O5 0.54405(19) 0.19665(3) 0.4559(2) 0.0488(3) Uani d 1 . .
O O6 0.84324(18) 0.38394(3) 0.42029(17) 0.0392(3) Uani d 1 . .
H H6A 0.725059 0.395443 0.409864 0.059 Uiso d 1 . .
N N2 0.78297(19) 0.34360(4) 0.42083(18) 0.0299(3) Uani d 1 . .
C C9 0.8894(2) 0.27623(4) 0.4103(2) 0.0266(3) Uani d 1 . .
C C10 1.0360(2) 0.25112(4) 0.3838(2) 0.0319(3) Uani d 1 . .
H H10 1.152810 0.262583 0.366388 0.038 Uiso calc 1 . .
C C11 1.0166(2) 0.20967(5) 0.3820(2) 0.0354(3) Uani d 1 . .
H H11 1.116764 0.192674 0.363450 0.043 Uiso calc 1 . .
C C12 0.8452(2) 0.19468(4) 0.4082(2) 0.0320(3) Uani d 1 . .
C C13 0.6986(2) 0.21941(4) 0.4347(2) 0.0302(3) Uani d 1 . .
C C14 0.7148(2) 0.25990(4) 0.4373(2) 0.0292(3) Uani d 1 . .
H H14 0.613289 0.276437 0.456418 0.035 Uiso calc 1 . .
C C15 0.5989(3) 0.15609(4) 0.4420(2) 0.0369(3) Uani d 1 . .
H H15A 0.476274 0.142790 0.325521 0.044 Uiso calc 1 . .
H H15B 0.626735 0.141616 0.569104 0.044 Uiso calc 1 . .
C C16 0.9197(2) 0.31931(4) 0.4083(2) 0.0299(3) Uani d 1 . .
H H16 1.043047 0.329466 0.397484 0.036 Uiso calc 1 . .

loop_
_atom_site_aniso_label
_atom_site_aniso_U_11
_atom_site_aniso_U_22
_atom_site_aniso_U_33
_atom_site_aniso_U_12
_atom_site_aniso_U_13
_atom_site_aniso_U_23
O1 0.0392(6) 0.0285(6) 0.0509(7) 0.0074(4) 0.0234(5) 0.0055(5)
O2 0.0400(6) 0.0297(6) 0.0560(7) 0.0021(4) 0.0328(5) 0.0076(5)
O3 0.0355(6) 0.0243(5) 0.0599(7) -0.0013(4) 0.0277(5) 0.0051(5)
N1 0.0266(6) 0.0231(6) 0.0357(6) -0.0034(4) 0.0137(5) -0.0002(5)
C1 0.0204(6) 0.0296(7) 0.0245(6) -0.0017(5) 0.0088(5) -0.0042(5)
C2 0.0205(7) 0.0358(8) 0.0324(7) -0.0030(5) 0.0137(6) -0.0045(6)
C3 0.0223(7) 0.0361(8) 0.0373(8) 0.0048(6) 0.0144(6) -0.0047(6)
C4 0.0270(7) 0.0264(7) 0.0282(7) 0.0034(5) 0.0105(6) -0.0011(5)
C5 0.0240(7) 0.0308(7) 0.0257(6) -0.0017(5) 0.0131(5) -0.0023(5)
C6 0.0212(6) 0.0281(7) 0.0275(7) 0.0020(5) 0.0121(5) -0.0020(5)
C7 0.0463(9) 0.0327(8) 0.0414(9) 0.0046(7) 0.0259(7) 0.0068(6)
C8 0.0229(7) 0.0298(7) 0.0343(7) -0.0043(5) 0.0143(6) -0.0035(6)
O4 0.0423(7) 0.0275(6) 0.0825(9) 0.0000(5) 0.0335(7) -0.0056(5)
O5 0.0397(6) 0.0279(6) 0.0940(10) -0.0066(5) 0.0439(7) -0.0038(6)
O6 0.0347(6) 0.0276(6) 0.0612(7) -0.0021(4) 0.0269(5) 0.0071(5)
N2 0.0272(6) 0.0265(6) 0.0360(6) -0.0026(5) 0.0145(5) 0.0037(5)
C9 0.0208(6) 0.0313(7) 0.0277(7) -0.0005(5) 0.0110(5) 0.0000(5)
C10 0.0214(7) 0.0408(9) 0.0354(8) 0.0005(6) 0.0147(6) -0.0002(6)
C11 0.0240(7) 0.0399(9) 0.0435(8) 0.0058(6) 0.0165(6) -0.0040(6)
C12 0.0265(7) 0.0287(8) 0.0377(8) 0.0025(5) 0.0119(6) -0.0026(6)
C13 0.0211(7) 0.0319(8) 0.0380(8) -0.0029(5) 0.0139(6) -0.0017(6)
C14 0.0227(7) 0.0296(7) 0.0371(8) 0.0011(5) 0.0154(6) -0.0017(6)
C15 0.0358(8) 0.0286(8) 0.0441(9) -0.0017(6) 0.0164(7) 0.0016(6)
C16 0.0237(7) 0.0357(8) 0.0331(7) -0.0029(6) 0.0153(6) 0.0023(6)

loop_
_atom_type_symbol
_atom_type_description
_atom_type_scat_dispersion_real
_atom_type_scat_dispersion_imag
_atom_type_scat_source
C C 0.0033 0.0016 'International Tables Vol C Tables 4.2.6.8 and 6.1.1.4'
H H 0.0000 0.0000 'International Tables Vol C Tables 4.2.6.8 and 6.1.1.4'
N N 0.0061 0.0033 'International Tables Vol C Tables 4.2.6.8 and 6.1.1.4'
O O 0.0106 0.0060 'International Tables Vol C Tables 4.2.6.8 and 6.1.1.4'

loop_
_geom_angle_atom_site_label_1
_geom_angle_atom_site_label_2
_geom_angle_atom_site_label_3
_geom_angle_site_symmetry_1
_geom_angle_site_symmetry_3
_geom_angle
_geom_angle_publ_flag
C4 O1 C7 . . 106.02(11) ?
C5 O2 C7 . . 106.39(11) ?
N1 O3 H3A . . 100.3 ?
C8 N1 O3 . . 111.31(11) ?
C2 C1 C6 . . 120.04(13) ?
C2 C1 C8 . . 117.85(12) ?
C6 C1 C8 . . 122.10(12) ?
C1 C2 C3 . . 122.15(13) ?
C1 C2 H2 . . 118.9 ?
C3 C2 H2 . . 118.9 ?
C4 C3 C2 . . 116.33(12) ?
C4 C3 H3 . . 121.8 ?
C2 C3 H3 . . 121.8 ?
O1 C4 C3 . . 127.89(13) ?
O1 C4 C5 . . 110.19(12) ?
C3 C4 C5 . . 121.91(13) ?
C6 C5 O2 . . 128.03(12) ?
C6 C5 C4 . . 122.51(12) ?
O2 C5 C4 . . 109.45(12) ?
C5 C6 C1 . . 117.05(12) ?
C5 C6 H6 . . 121.5 ?
C1 C6 H6 . . 121.5 ?
O2 C7 O1 . . 107.86(11) ?
O2 C7 H7A . . 110.1 ?
O1 C7 H7A . . 110.1 ?
O2 C7 H7B . . 110.1 ?
O1 C7 H7B . . 110.1 ?
H7A C7 H7B . . 108.4 ?
N1 C8 C1 . . 122.00(12) ?
N1 C8 H8 . . 119.0 ?
C1 C8 H8 . . 119.0 ?
C12 O4 C15 . . 105.87(11) ?
C13 O5 C15 . . 106.11(11) ?
N2 O6 H6A . . 99.2 ?
C16 N2 O6 . . 112.48(11) ?
C10 C9 C14 . . 120.06(13) ?
C10 C9 C16 . . 118.69(12) ?
C14 C9 C16 . . 121.24(12) ?
C9 C10 C11 . . 122.04(13) ?
C9 C10 H10 . . 119.0 ?
C11 C10 H10 . . 119.0 ?
C12 C11 C10 . . 116.57(13) ?
C12 C11 H11 . . 121.7 ?
C10 C11 H11 . . 121.7 ?
O4 C12 C11 . . 128.09(13) ?
O4 C12 C13 . . 110.11(13) ?
C11 C12 C13 . . 121.80(14) ?
C14 C13 O5 . . 127.91(12) ?
C14 C13 C12 . . 122.58(13) ?
O5 C13 C12 . . 109.51(13) ?
C13 C14 C9 . . 116.94(12) ?
C13 C14 H14 . . 121.5 ?
C9 C14 H14 . . 121.5 ?
O5 C15 O4 . . 108.40(12) ?
O5 C15 H15A . . 110.0 ?
O4 C15 H15A . . 110.0 ?
O5 C15 H15B . . 110.0 ?
O4 C15 H15B . . 110.0 ?
H15A C15 H15B . . 108.4 ?
N2 C16 C9 . . 121.07(12) ?
N2 C16 H16 . . 119.5 ?
C9 C16 H16 . . 119.5 ?

loop_
_geom_bond_atom_site_label_1
_geom_bond_atom_site_label_2
_geom_bond_site_symmetry_2
_geom_bond_distance
_geom_bond_publ_flag
O1 C4 . 1.3685(17) ?
O1 C7 . 1.4377(19) ?
O2 C5 . 1.3742(16) ?
O2 C7 . 1.4311(17) ?
O3 N1 . 1.4154(15) ?
O3 H3A . 0.8702 ?
N1 C8 . 1.2790(18) ?
C1 C2 . 1.3957(18) ?
C1 C6 . 1.4110(18) ?
C1 C8 . 1.4570(19) ?
C2 C3 . 1.398(2) ?
C2 H2 . 0.9500 ?
C3 C4 . 1.373(2) ?
C3 H3 . 0.9500 ?
C4 C5 . 1.3890(19) ?
C5 C6 . 1.3603(19) ?
C6 H6 . 0.9500 ?
C7 H7A . 0.9900 ?
C7 H7B . 0.9900 ?
C8 H8 . 0.9500 ?
O4 C12 . 1.3699(18) ?
O4 C15 . 1.427(2) ?
O5 C13 . 1.3730(17) ?
O5 C15 . 1.4264(18) ?
O6 N2 . 1.4140(15) ?
O6 H6A . 0.8701 ?
N2 C16 . 1.2776(18) ?
C9 C10 . 1.3931(19) ?
C9 C14 . 1.4129(18) ?
C9 C16 . 1.4595(19) ?
C10 C11 . 1.394(2) ?
C10 H10 . 0.9500 ?
C11 C12 . 1.373(2) ?
C11 H11 . 0.9500 ?
C12 C13 . 1.3849(19) ?
C13 C14 . 1.3606(19) ?
C14 H14 . 0.9500 ?
C15 H15A . 0.9900 ?
C15 H15B . 0.9900 ?
C16 H16 . 0.9500 ?

loop_
_geom_hbond_atom_site_label_D
_geom_hbond_atom_site_label_H
_geom_hbond_atom_site_label_A
_geom_hbond_site_symmetry_A
_geom_hbond_distance_DH
_geom_hbond_distance_HA
_geom_hbond_distance_DA
_geom_hbond_angle_DHA
_geom_hbond_publ_flag
O3 H3A N2 . 0.87 1.93 2.7549(16) 158 yes
C7 H7B O4 2_655 0.99 2.58 3.239(2) 124 yes
C8 H8 O6 1_455 0.95 2.43 3.3754(18) 173 yes
O6 H6A N1 . 0.87 1.97 2.7989(17) 158 yes
C15 H15A O1 2_545 0.99 2.54 3.1775(19) 122 yes
C16 H16 O3 1_655 0.95 2.59 3.5173(18) 167 yes

loop_
_geom_torsion_atom_site_label_1
_geom_torsion_atom_site_label_2
_geom_torsion_atom_site_label_3
_geom_torsion_atom_site_label_4
_geom_torsion_site_symmetry_1
_geom_torsion_site_symmetry_2
_geom_torsion_site_symmetry_3
_geom_torsion_site_symmetry_4
_geom_torsion
_geom_torsion_publ_flag
C6 C1 C2 C3 . . . . -0.3(2) ?
C8 C1 C2 C3 . . . . 179.76(13) ?
C1 C2 C3 C4 . . . . 0.2(2) ?
C7 O1 C4 C3 . . . . 179.08(14) ?
C7 O1 C4 C5 . . . . -2.05(15) ?
C2 C3 C4 O1 . . . . 178.64(13) ?
C2 C3 C4 C5 . . . . -0.1(2) ?
C7 O2 C5 C6 . . . . -179.40(14) ?
C7 O2 C5 C4 . . . . 1.47(15) ?
O1 C4 C5 C6 . . . . -178.80(12) ?
C3 C4 C5 C6 . . . . 0.1(2) ?
O1 C4 C5 O2 . . . . 0.38(16) ?
C3 C4 C5 O2 . . . . 179.33(12) ?
O2 C5 C6 C1 . . . . -179.25(13) ?
C4 C5 C6 C1 . . . . -0.2(2) ?
C2 C1 C6 C5 . . . . 0.29(19) ?
C8 C1 C6 C5 . . . . -179.76(12) ?
C5 O2 C7 O1 . . . . -2.71(15) ?
C4 O1 C7 O2 . . . . 2.92(15) ?
O3 N1 C8 C1 . . . . -179.96(11) ?
C2 C1 C8 N1 . . . . -176.17(13) ?
C6 C1 C8 N1 . . . . 3.9(2) ?
C14 C9 C10 C11 . . . . 0.2(2) ?
C16 C9 C10 C11 . . . . -179.38(13) ?
C9 C10 C11 C12 . . . . -0.2(2) ?
C15 O4 C12 C11 . . . . -179.48(15) ?
C15 O4 C12 C13 . . . . 0.38(16) ?
C10 C11 C12 O4 . . . . -179.98(14) ?
C10 C11 C12 C13 . . . . 0.2(2) ?
C15 O5 C13 C14 . . . . 179.94(14) ?
C15 O5 C13 C12 . . . . 0.07(17) ?
O4 C12 C13 C14 . . . . 179.83(13) ?
C11 C12 C13 C14 . . . . -0.3(2) ?
O4 C12 C13 O5 . . . . -0.29(17) ?
C11 C12 C13 O5 . . . . 179.58(14) ?
O5 C13 C14 C9 . . . . -179.49(14) ?
C12 C13 C14 C9 . . . . 0.4(2) ?
C10 C9 C14 C13 . . . . -0.3(2) ?
C16 C9 C14 C13 . . . . 179.28(13) ?
C13 O5 C15 O4 . . . . 0.16(17) ?
C12 O4 C15 O5 . . . . -0.33(16) ?
O6 N2 C16 C9 . . . . 178.85(11) ?
C10 C9 C16 N2 . . . . 176.16(13) ?
C14 C9 C16 N2 . . . . -3.5(2) ?
